data_4066517
loop_
_publ_author_name
'Usener, Carolin'
'Kehr, Gerald'
'Fr\"ohlich, Roland'
'Wibbeling, Birgit'
'M\"uck-Lichtenfeld, Christian'
'Erker, Gerhard'

_publ_section_title
;
 Developing a Reliable Synthetic Route tocis-1,3-Bridge-Disubstituted
 [3]Ferrocenophane Systems
;
_journal_issue 17
_journal_name_full Organometallics
_journal_page_first 3852
_journal_paper_doi 10.1021/om100501q
_journal_volume 29
_journal_year 2010
_chemical_formula_sum 'C15 H14 Br Fe N'
_chemical_formula_weight 344.03
_chemical_name_systematic
; 
 ? 
;
_space_group_IT_number 15
_symmetry_cell_setting monoclinic
_symmetry_space_group_name_Hall '-C 2yc'
_symmetry_space_group_name_H-M 'C 1 2/c 1'
_atom_sites_solution_hydrogens geom
_atom_sites_solution_primary direct
_atom_sites_solution_secondary difmap
_audit_creation_method SHELXL-97
_cell_angle_alpha 90.00
_cell_angle_beta 112.616(2)
_cell_angle_gamma 90.00
_cell_formula_units_Z 8
_cell_length_a 30.0908(7)
_cell_length_b 7.6044(2)
_cell_length_c 12.5316(3)
_cell_measurement_reflns_used 2788
_cell_measurement_temperature 198(2)
_cell_measurement_theta_max 27.88
_cell_measurement_theta_min 0.41
_cell_volume 2647.01(12)
_computing_cell_refinement 'Collect (Nonius B.V., 1998)'
_computing_data_collection 'Collect (Nonius B.V., 1998)'
_computing_data_reduction 'Denzo-SMN (Otwinowski & Minor, 1997)'
_computing_molecular_graphics 'XP (BrukerAXS, 2000)'
_computing_publication_material 'SHELXL-97 (Sheldrick, 1997)'
_computing_structure_refinement 'SHELXL-97 (Sheldrick, 1997)'
_computing_structure_solution 'SHELXS-97 (Sheldrick, 1990)'
_diffrn_ambient_temperature 198(2)
_diffrn_measured_fraction_theta_full 0.962
_diffrn_measured_fraction_theta_max 0.962
_diffrn_measurement_device_type 'Nonius KappaCCD'
_diffrn_measurement_method '\w and \f scans'
_diffrn_radiation_monochromator graphite
_diffrn_radiation_source 'rotating anode Nonius FR591'
_diffrn_radiation_type MoK\a
_diffrn_radiation_wavelength 0.71073
_diffrn_reflns_av_R_equivalents 0.059
_diffrn_reflns_av_sigmaI/netI 0.0718
_diffrn_reflns_limit_h_max 39
_diffrn_reflns_limit_h_min -37
_diffrn_reflns_limit_k_max 9
_diffrn_reflns_limit_k_min -10
_diffrn_reflns_limit_l_max 16
_diffrn_reflns_limit_l_min -12
_diffrn_reflns_number 9049
_diffrn_reflns_theta_full 27.94
_diffrn_reflns_theta_max 27.94
_diffrn_reflns_theta_min 2.78
_exptl_absorpt_coefficient_mu 4.138
_exptl_absorpt_correction_T_max 0.7894
_exptl_absorpt_correction_T_min 0.4244
_exptl_absorpt_correction_type multi-scan
_exptl_absorpt_process_details 'SORTAV (Blessing, 1995 & 1997)'
_exptl_crystal_colour yellow
_exptl_crystal_density_diffrn 1.727
_exptl_crystal_density_method 'not measured'
_exptl_crystal_description plate
_exptl_crystal_F_000 1376
_exptl_crystal_size_max 0.25
_exptl_crystal_size_mid 0.25
_exptl_crystal_size_min 0.06
_refine_diff_density_max 2.405
_refine_diff_density_min -0.797
_refine_diff_density_rms 0.199
_refine_ls_extinction_method none
_refine_ls_goodness_of_fit_ref 1.065
_refine_ls_hydrogen_treatment constr
_refine_ls_matrix_type full
_refine_ls_number_parameters 164
_refine_ls_number_reflns 3056
_refine_ls_number_restraints 0
_refine_ls_restrained_S_all 1.065
_refine_ls_R_factor_all 0.1209
_refine_ls_R_factor_gt 0.0893
_refine_ls_shift/su_max 0.000
_refine_ls_shift/su_mean 0.000
_refine_ls_structure_factor_coef Fsqd
_refine_ls_weighting_details 'calc w=1/[\s^2^(Fo^2^)+(0.1340P)^2^+27.7039P] where P=(Fo^2^+2Fc^2^)/3'
_refine_ls_weighting_scheme calc
_refine_ls_wR_factor_gt 0.2392
_refine_ls_wR_factor_ref 0.2594
_reflns_number_gt 2128
_reflns_number_total 3056
_reflns_threshold_expression >2sigma(I)
_cod_data_source_file om100501q_si_002.cif
_cod_data_source_block erk3966
_cod_original_cell_volume 2647.01(11)
_cod_original_sg_symbol_H-M C2/c
_cod_database_code 4066517

loop_
_symmetry_equiv_pos_as_xyz
'x, y, z'
'-x, y, -z+1/2'
'x+1/2, y+1/2, z'
'-x+1/2, y+1/2, -z+1/2'
'-x, -y, -z'
'x, -y, z-1/2'
'-x+1/2, -y+1/2, -z'
'x+1/2, -y+1/2, z-1/2'

loop_
_atom_site_label
_atom_site_type_symbol
_atom_site_fract_x
_atom_site_fract_y
_atom_site_fract_z
_atom_site_U_iso_or_equiv
_atom_site_adp_type
_atom_site_occupancy
_atom_site_symmetry_multiplicity
_atom_site_calc_flag
_atom_site_refinement_flags
Fe Fe 0.08667(4) 0.32828(14) 0.60439(10) 0.0364(4) Uani 1 1 d .
C1 C 0.1261(4) 0.1303(12) 0.7027(7) 0.045(2) Uani 1 1 d .
C2 C 0.1144(4) 0.2558(13) 0.7736(7) 0.050(2) Uani 1 1 d .
H2 H 0.1368 0.3206 0.8359 0.061 Uiso 1 1 calc R
C3 C 0.0640(4) 0.2660(14) 0.7348(7) 0.051(2) Uani 1 1 d .
H3 H 0.0468 0.3390 0.7672 0.061 Uiso 1 1 calc R
C4 C 0.0432(4) 0.1522(13) 0.6413(9) 0.053(2) Uani 1 1 d .
H4 H 0.0097 0.1346 0.5993 0.063 Uiso 1 1 calc R
C5 C 0.0814(3) 0.0671(11) 0.6202(7) 0.0442(19) Uani 1 1 d .
H5 H 0.0777 -0.0172 0.5615 0.053 Uiso 1 1 calc R
C6 C 0.1752(4) 0.0823(14) 0.7048(8) 0.055(2) Uani 1 1 d .
H6 H 0.1792 -0.0467 0.7214 0.066 Uiso 1 1 calc R
C7 C 0.2154(5) 0.1722(18) 0.8026(10) 0.075(4) Uani 1 1 d .
H7A H 0.2140 0.2992 0.7885 0.113 Uiso 1 1 calc R
H7B H 0.2465 0.1265 0.8068 0.113 Uiso 1 1 calc R
H7C H 0.2118 0.1489 0.8757 0.113 Uiso 1 1 calc R
C8 C 0.1795(3) 0.1087(13) 0.5881(8) 0.049(2) Uani 1 1 d .
H8A H 0.1528 0.0455 0.5279 0.059 Uiso 1 1 calc R
H8B H 0.2101 0.0552 0.5917 0.059 Uiso 1 1 calc R
C9 C 0.1784(3) 0.3056(12) 0.5514(7) 0.046(2) Uani 1 1 d .
H9 H 0.2041 0.3686 0.6159 0.055 Uiso 1 1 calc R
C10 C 0.1319(3) 0.3993(11) 0.5293(7) 0.0383(17) Uani 1 1 d .
C11 C 0.1242(4) 0.5442(11) 0.5938(8) 0.048(2) Uani 1 1 d .
H11 H 0.1485 0.6031 0.6557 0.058 Uiso 1 1 calc R
C12 C 0.0751(4) 0.5846(10) 0.5510(8) 0.047(2) Uani 1 1 d .
H12 H 0.0609 0.6747 0.5799 0.057 Uiso 1 1 calc R
C13 C 0.0502(3) 0.4723(13) 0.4592(7) 0.047(2) Uani 1 1 d .
H13 H 0.0165 0.4720 0.4148 0.056 Uiso 1 1 calc R
C14 C 0.0856(3) 0.3572(10) 0.4450(6) 0.0316(15) Uani 1 1 d .
Br1 Br 0.07174(3) 0.18913(13) 0.32737(7) 0.0500(4) Uani 1 1 d .
C15 C 0.1911(3) 0.3158(12) 0.4496(8) 0.047(2) Uani 1 1 d .
N1 N 0.2006(3) 0.3243(13) 0.3694(8) 0.061(2) Uani 1 1 d .

loop_
_atom_site_aniso_label
_atom_site_aniso_U_11
_atom_site_aniso_U_22
_atom_site_aniso_U_33
_atom_site_aniso_U_23
_atom_site_aniso_U_13
_atom_site_aniso_U_12
Fe 0.0498(7) 0.0293(6) 0.0346(6) 0.0004(4) 0.0214(5) -0.0002(5)
C1 0.063(6) 0.036(4) 0.039(4) 0.011(3) 0.022(4) 0.003(4)
C2 0.065(6) 0.053(5) 0.033(4) 0.006(4) 0.018(4) 0.004(5)
C3 0.067(6) 0.060(6) 0.034(4) 0.009(4) 0.030(4) -0.003(5)
C4 0.068(6) 0.052(5) 0.050(5) 0.013(4) 0.037(5) 0.001(5)
C5 0.059(5) 0.031(4) 0.041(4) 0.010(3) 0.017(4) -0.003(4)
C6 0.053(6) 0.051(6) 0.057(5) 0.014(4) 0.017(4) 0.014(5)
C7 0.068(7) 0.094(10) 0.050(6) 0.021(6) 0.008(5) 0.009(6)
C8 0.044(5) 0.049(5) 0.056(5) 0.010(4) 0.020(4) 0.009(4)
C9 0.049(5) 0.056(6) 0.032(4) 0.003(4) 0.015(4) -0.004(4)
C10 0.045(4) 0.038(4) 0.036(4) 0.000(3) 0.020(3) -0.003(3)
C11 0.065(6) 0.031(4) 0.050(5) -0.009(4) 0.024(4) -0.019(4)
C12 0.077(6) 0.023(4) 0.051(5) 0.006(3) 0.035(5) 0.008(4)
C13 0.053(5) 0.051(5) 0.043(4) 0.012(4) 0.026(4) 0.012(4)
C14 0.040(4) 0.029(3) 0.029(3) 0.003(3) 0.016(3) 0.005(3)
Br1 0.0532(6) 0.0561(6) 0.0395(5) -0.0123(4) 0.0165(4) -0.0017(4)
C15 0.037(4) 0.055(6) 0.048(5) 0.005(4) 0.014(4) 0.006(4)
N1 0.040(4) 0.088(7) 0.055(5) 0.014(4) 0.018(4) 0.013(4)

loop_
_atom_type_symbol
_atom_type_description
_atom_type_scat_dispersion_real
_atom_type_scat_dispersion_imag
_atom_type_scat_source
C C 0.0033 0.0016 'International Tables Vol C Tables 4.2.6.8 and 6.1.1.4'
H H 0.0000 0.0000 'International Tables Vol C Tables 4.2.6.8 and 6.1.1.4'
N N 0.0061 0.0033 'International Tables Vol C Tables 4.2.6.8 and 6.1.1.4'
Fe Fe 0.3463 0.8444 'International Tables Vol C Tables 4.2.6.8 and 6.1.1.4'
Br Br -0.2901 2.4595 'International Tables Vol C Tables 4.2.6.8 and 6.1.1.4'

loop_
_geom_angle_atom_site_label_1
_geom_angle_atom_site_label_2
_geom_angle_atom_site_label_3
_geom_angle
C14 Fe C10 41.7(3)
C14 Fe C5 103.7(3)
C10 Fe C5 114.0(3)
C14 Fe C1 118.2(3)
C10 Fe C1 98.1(4)
C5 Fe C1 41.6(4)
C14 Fe C11 68.9(3)
C10 Fe C11 41.8(3)
C5 Fe C11 151.1(4)
C1 Fe C11 115.7(4)
C14 Fe C2 156.2(4)
C10 Fe C2 118.9(4)
C5 Fe C2 69.2(4)
C1 Fe C2 41.6(4)
C11 Fe C2 105.8(4)
C14 Fe C13 41.8(3)
C10 Fe C13 70.5(3)
C5 Fe C13 125.6(4)
C1 Fe C13 158.7(4)
C11 Fe C13 68.2(4)
C2 Fe C13 159.7(4)
C14 Fe C4 122.1(4)
C10 Fe C4 153.1(4)
C5 Fe C4 41.3(4)
C1 Fe C4 69.6(4)
C11 Fe C4 165.1(4)
C2 Fe C4 68.2(4)
C13 Fe C4 112.4(4)
C14 Fe C12 68.5(3)
C10 Fe C12 69.5(4)
C5 Fe C12 164.6(4)
C1 Fe C12 153.7(4)
C11 Fe C12 40.1(4)
C2 Fe C12 123.3(4)
C13 Fe C12 39.9(4)
C4 Fe C12 130.9(4)
C14 Fe C3 159.8(4)
C10 Fe C3 158.3(4)
C5 Fe C3 68.3(4)
C1 Fe C3 68.9(4)
C11 Fe C3 127.1(4)
C2 Fe C3 40.2(4)
C13 Fe C3 127.1(4)
C4 Fe C3 39.8(4)
C12 Fe C3 114.4(4)
C5 C1 C2 106.4(8)
C5 C1 C6 125.0(8)
C2 C1 C6 128.3(9)
C5 C1 Fe 68.9(5)
C2 C1 Fe 69.8(5)
C6 C1 Fe 122.2(6)
C3 C2 C1 108.2(9)
C3 C2 Fe 70.7(5)
C1 C2 Fe 68.6(5)
C4 C3 C2 109.5(9)
C4 C3 Fe 69.8(5)
C2 C3 Fe 69.1(5)
C3 C4 C5 107.5(10)
C3 C4 Fe 70.4(6)
C5 C4 Fe 68.0(5)
C4 C5 C1 108.4(8)
C4 C5 Fe 70.7(5)
C1 C5 Fe 69.5(5)
C1 C6 C7 112.1(9)
C1 C6 C8 113.1(7)
C7 C6 C8 112.2(9)
C6 C8 C9 114.0(8)
C15 C9 C10 110.5(7)
C15 C9 C8 108.8(7)
C10 C9 C8 115.0(7)
C14 C10 C11 105.5(7)
C14 C10 C9 127.5(7)
C11 C10 C9 127.0(8)
C14 C10 Fe 69.0(4)
C11 C10 Fe 69.9(4)
C9 C10 Fe 122.7(6)
C12 C11 C10 109.1(8)
C12 C11 Fe 70.8(5)
C10 C11 Fe 68.3(4)
C11 C12 C13 109.6(7)
C11 C12 Fe 69.1(5)
C13 C12 Fe 69.9(5)
C12 C13 C14 106.5(8)
C12 C13 Fe 70.1(5)
C14 C13 Fe 67.4(4)
C10 C14 C13 109.3(7)
C10 C14 Br1 126.6(6)
C13 C14 Br1 124.1(6)
C10 C14 Fe 69.4(4)
C13 C14 Fe 70.9(4)
Br1 C14 Fe 128.7(4)
N1 C15 C9 179.4(10)

loop_
_geom_bond_atom_site_label_1
_geom_bond_atom_site_label_2
_geom_bond_distance
Fe C14 1.997(7)
Fe C10 2.003(8)
Fe C5 2.009(8)
Fe C1 2.017(9)
Fe C11 2.025(8)
Fe C2 2.033(9)
Fe C13 2.044(9)
Fe C4 2.046(9)
Fe C12 2.047(8)
Fe C3 2.053(8)
C1 C5 1.429(13)
C1 C2 1.438(13)
C1 C6 1.510(13)
C2 C3 1.405(14)
C3 C4 1.397(14)
C4 C5 1.430(13)
C6 C7 1.515(16)
C6 C8 1.531(13)
C8 C9 1.563(13)
C9 C15 1.467(13)
C9 C10 1.499(12)
C10 C14 1.424(11)
C10 C11 1.438(12)
C11 C12 1.396(14)
C12 C13 1.397(13)
C13 C14 1.441(11)
C14 Br1 1.873(7)
C15 N1 1.149(12)

loop_
_geom_torsion_atom_site_label_1
_geom_torsion_atom_site_label_2
_geom_torsion_atom_site_label_3
_geom_torsion_atom_site_label_4
_geom_torsion
C14 Fe C1 C5 -78.5(6)
C10 Fe C1 C5 -117.3(5)
C11 Fe C1 C5 -157.2(5)
C2 Fe C1 C5 117.7(8)
C13 Fe C1 C5 -61.5(12)
C4 Fe C1 C5 37.9(5)
C12 Fe C1 C5 -176.7(7)
C3 Fe C1 C5 80.7(6)
C14 Fe C1 C2 163.8(6)
C10 Fe C1 C2 125.0(6)
C5 Fe C1 C2 -117.7(8)
C11 Fe C1 C2 85.1(6)
C4 Fe C1 C2 -79.8(6)
C12 Fe C1 C2 65.6(10)
C3 Fe C1 C2 -37.0(6)
C14 Fe C1 C6 40.5(9)
C10 Fe C1 C6 1.7(8)
C5 Fe C1 C6 119.0(10)
C11 Fe C1 C6 -38.3(9)
C2 Fe C1 C6 -123.3(11)
C13 Fe C1 C6 57.4(15)
C4 Fe C1 C6 156.9(9)
C12 Fe C1 C6 -57.7(12)
C3 Fe C1 C6 -160.4(9)
C5 C1 C2 C3 0.3(10)
C6 C1 C2 C3 175.5(8)
Fe C1 C2 C3 59.8(6)
C5 C1 C2 Fe -59.4(6)
C6 C1 C2 Fe 115.7(9)
C14 Fe C2 C3 -157.0(8)
C10 Fe C2 C3 172.7(6)
C5 Fe C2 C3 -80.6(7)
C1 Fe C2 C3 -119.5(9)
C11 Fe C2 C3 129.5(6)
C13 Fe C2 C3 59.7(14)
C4 Fe C2 C3 -36.1(6)
C12 Fe C2 C3 89.4(7)
C14 Fe C2 C1 -37.5(12)
C10 Fe C2 C1 -67.8(7)
C5 Fe C2 C1 38.9(6)
C11 Fe C2 C1 -111.0(6)
C4 Fe C2 C1 83.4(6)
C12 Fe C2 C1 -151.1(6)
C3 Fe C2 C1 119.5(9)
C1 C2 C3 C4 -0.3(10)
Fe C2 C3 C4 58.2(6)
C1 C2 C3 Fe -58.5(6)
C14 Fe C3 C4 31.5(14)
C10 Fe C3 C4 -138.9(10)
C5 Fe C3 C4 -38.3(6)
C1 Fe C3 C4 -83.1(7)
C11 Fe C3 C4 170.0(6)
C2 Fe C3 C4 -121.3(9)
C13 Fe C3 C4 80.7(7)
C12 Fe C3 C4 125.3(6)
C14 Fe C3 C2 152.8(9)
C10 Fe C3 C2 -17.5(14)
C5 Fe C3 C2 83.1(7)
C1 Fe C3 C2 38.2(6)
C11 Fe C3 C2 -68.6(8)
C13 Fe C3 C2 -158.0(6)
C4 Fe C3 C2 121.3(9)
C12 Fe C3 C2 -113.4(7)
C2 C3 C4 C5 0.1(10)
Fe C3 C4 C5 58.0(6)
C2 C3 C4 Fe -57.8(6)
C14 Fe C4 C3 -167.7(6)
C10 Fe C4 C3 147.6(8)
C5 Fe C4 C3 119.3(9)
C1 Fe C4 C3 81.1(7)
C11 Fe C4 C3 -32.4(19)
C2 Fe C4 C3 36.4(6)
C13 Fe C4 C3 -121.7(6)
C12 Fe C4 C3 -79.4(7)
C14 Fe C4 C5 73.0(6)
C10 Fe C4 C5 28.3(11)
C1 Fe C4 C5 -38.2(5)
C11 Fe C4 C5 -151.7(15)
C2 Fe C4 C5 -82.9(6)
C13 Fe C4 C5 119.0(6)
C12 Fe C4 C5 161.3(5)
C3 Fe C4 C5 -119.3(9)
C3 C4 C5 C1 0.1(9)
Fe C4 C5 C1 59.6(6)
C3 C4 C5 Fe -59.5(6)
C2 C1 C5 C4 -0.3(9)
C6 C1 C5 C4 -175.6(8)
Fe C1 C5 C4 -60.3(6)
C2 C1 C5 Fe 60.0(6)
C6 C1 C5 Fe -115.3(8)
C14 Fe C5 C4 -123.6(6)
C10 Fe C5 C4 -166.4(6)
C1 Fe C5 C4 119.2(8)
C11 Fe C5 C4 165.4(7)
C2 Fe C5 C4 80.2(6)
C13 Fe C5 C4 -83.9(6)
C12 Fe C5 C4 -66.4(15)
C3 Fe C5 C4 37.0(6)
C14 Fe C5 C1 117.3(5)
C10 Fe C5 C1 74.4(6)
C11 Fe C5 C1 46.2(9)
C2 Fe C5 C1 -38.9(5)
C13 Fe C5 C1 156.9(5)
C4 Fe C5 C1 -119.2(8)
C12 Fe C5 C1 174.5(12)
C3 Fe C5 C1 -82.2(6)
C5 C1 C6 C7 179.6(8)
C2 C1 C6 C7 5.3(13)
Fe C1 C6 C7 94.1(9)
C5 C1 C6 C8 51.4(12)
C2 C1 C6 C8 -122.9(10)
Fe C1 C6 C8 -34.1(12)
C1 C6 C8 C9 68.5(11)
C7 C6 C8 C9 -59.6(11)
C6 C8 C9 C15 170.4(8)
C6 C8 C9 C10 -65.0(10)
C15 C9 C10 C14 62.9(11)
C8 C9 C10 C14 -60.9(11)
C15 C9 C10 C11 -121.4(9)
C8 C9 C10 C11 114.9(9)
C15 C9 C10 Fe 150.2(6)
C8 C9 C10 Fe 26.5(10)
C5 Fe C10 C14 83.6(5)
C1 Fe C10 C14 123.8(5)
C11 Fe C10 C14 -116.4(7)
C2 Fe C10 C14 162.2(5)
C13 Fe C10 C14 -37.6(5)
C4 Fe C10 C14 63.6(10)
C12 Fe C10 C14 -80.2(5)
C3 Fe C10 C14 175.0(9)
C14 Fe C10 C11 116.4(7)
C5 Fe C10 C11 -160.0(5)
C1 Fe C10 C11 -119.8(6)
C2 Fe C10 C11 -81.4(6)
C13 Fe C10 C11 78.8(6)
C4 Fe C10 C11 -180.0(8)
C12 Fe C10 C11 36.2(5)
C3 Fe C10 C11 -68.6(12)
C14 Fe C10 C9 -121.8(9)
C5 Fe C10 C9 -38.2(8)
C1 Fe C10 C9 2.0(7)
C11 Fe C10 C9 121.8(9)
C2 Fe C10 C9 40.4(8)
C13 Fe C10 C9 -159.4(8)
C4 Fe C10 C9 -58.2(12)
C12 Fe C10 C9 158.0(8)
C3 Fe C10 C9 53.2(14)
C14 C10 C11 C12 1.0(9)
C9 C10 C11 C12 -175.5(8)
Fe C10 C11 C12 -59.1(6)
C14 C10 C11 Fe 60.1(5)
C9 C10 C11 Fe -116.4(8)
C14 Fe C11 C12 81.2(5)
C10 Fe C11 C12 120.8(7)
C5 Fe C11 C12 161.1(7)
C1 Fe C11 C12 -166.7(5)
C2 Fe C11 C12 -123.3(5)
C13 Fe C11 C12 36.1(5)
C4 Fe C11 C12 -59.2(18)
C3 Fe C11 C12 -84.7(6)
C14 Fe C11 C10 -39.7(5)
C5 Fe C11 C10 40.3(10)
C1 Fe C11 C10 72.4(6)
C2 Fe C11 C10 115.8(5)
C13 Fe C11 C10 -84.7(5)
C4 Fe C11 C10 180.0(15)
C12 Fe C11 C10 -120.8(7)
C3 Fe C11 C10 154.5(5)
C10 C11 C12 C13 -0.7(9)
Fe C11 C12 C13 -58.3(6)
C10 C11 C12 Fe 57.6(6)
C14 Fe C12 C11 -82.5(5)
C10 Fe C12 C11 -37.7(5)
C5 Fe C12 C11 -143.9(13)
C1 Fe C12 C11 27.8(10)
C2 Fe C12 C11 74.1(6)
C13 Fe C12 C11 -121.4(7)
C4 Fe C12 C11 163.0(5)
C3 Fe C12 C11 119.3(5)
C14 Fe C12 C13 39.0(5)
C10 Fe C12 C13 83.8(5)
C5 Fe C12 C13 -22.5(16)
C1 Fe C12 C13 149.2(7)
C11 Fe C12 C13 121.4(7)
C2 Fe C12 C13 -164.5(5)
C4 Fe C12 C13 -75.5(7)
C3 Fe C12 C13 -119.3(6)
C11 C12 C13 C14 0.1(9)
Fe C12 C13 C14 -57.7(5)
C11 C12 C13 Fe 57.8(6)
C14 Fe C13 C12 -118.6(7)
C10 Fe C13 C12 -81.1(6)
C5 Fe C13 C12 172.8(5)
C1 Fe C13 C12 -141.3(10)
C11 Fe C13 C12 -36.3(5)
C2 Fe C13 C12 40.2(14)
C4 Fe C13 C12 127.6(6)
C3 Fe C13 C12 84.5(7)
C10 Fe C13 C14 37.6(5)
C5 Fe C13 C14 -68.6(6)
C1 Fe C13 C14 -22.7(13)
C11 Fe C13 C14 82.3(5)
C2 Fe C13 C14 158.8(11)
C4 Fe C13 C14 -113.8(5)
C12 Fe C13 C14 118.6(7)
C3 Fe C13 C14 -156.9(5)
C11 C10 C14 C13 -1.0(9)
C9 C10 C14 C13 175.5(7)
Fe C10 C14 C13 59.8(5)
C11 C10 C14 Br1 175.7(6)
C9 C10 C14 Br1 -7.8(12)
Fe C10 C14 Br1 -123.5(6)
C11 C10 C14 Fe -60.8(5)
C9 C10 C14 Fe 115.7(8)
C12 C13 C14 C10 0.6(9)
Fe C13 C14 C10 -58.9(5)
C12 C13 C14 Br1 -176.2(6)
Fe C13 C14 Br1 124.4(6)
C12 C13 C14 Fe 59.5(6)
C5 Fe C14 C10 -110.9(5)
C1 Fe C14 C10 -68.9(6)
C11 Fe C14 C10 39.8(5)
C2 Fe C14 C10 -41.6(11)
C13 Fe C14 C10 120.3(7)
C4 Fe C14 C10 -151.4(5)
C12 Fe C14 C10 83.0(5)
C3 Fe C14 C10 -174.7(10)
C10 Fe C14 C13 -120.3(7)
C5 Fe C14 C13 128.8(5)
C1 Fe C14 C13 170.9(6)
C11 Fe C14 C13 -80.5(6)
C2 Fe C14 C13 -161.9(9)
C4 Fe C14 C13 88.3(6)
C12 Fe C14 C13 -37.3(6)
C3 Fe C14 C13 65.1(12)
C10 Fe C14 Br1 120.9(7)
C5 Fe C14 Br1 10.0(6)
C1 Fe C14 Br1 52.0(6)
C11 Fe C14 Br1 160.7(6)
C2 Fe C14 Br1 79.3(11)
C13 Fe C14 Br1 -118.8(8)
C4 Fe C14 Br1 -30.5(7)
C12 Fe C14 Br1 -156.1(6)
C3 Fe C14 Br1 -53.8(13)
C10 C9 C15 N1 -12(100)
C8 C9 C15 N1 115(100)
